data_7224188
loop_
_publ_author_name
'Giofr\`e, Salvatore V.'
'Romeo, Roberto'
'Mancuso, Raffaella'
'Cicero, Nicola'
'Corriero, Nicola'
'Chiacchio, Ugo'
'Romeo, Giovanni'
'Gabriele, Bartolo'

_publ_section_title
;
 A new microwave-assisted thionation-heterocyclization process leading to
 benzo[c]thiophene-1(3H)-thione and 1H-isothiochromene-1-thione
 derivatives
;
_journal_name_full 'RSC Adv.'
_journal_paper_doi 10.1039/C6RA01329E
_journal_year 2016
_chemical_formula_sum 'C15 H10 S2'
_chemical_formula_weight 254.35
_chemical_name_systematic (Z)-3-benzylidenebenzo[c]thiophene-1(3H)-thione
_space_group_crystal_system orthorhombic
_space_group_IT_number 19
_space_group_name_Hall 'P 2ac 2ab'
_space_group_name_H-M_alt 'P 21 21 21'
_symmetry_space_group_name_Hall 'P 2ac 2ab'
_symmetry_space_group_name_H-M 'P 21 21 21'
_atom_sites_solution_hydrogens mixed
_audit_creation_method SHELXL-2014/7
_audit_update_record
;
2015-12-14 deposited with the CCDC.
2016-02-09 downloaded from the CCDC.
;
_cell_angle_alpha 90
_cell_angle_beta 90
_cell_angle_gamma 90
_cell_formula_units_Z 4
_cell_length_a 5.7002(4)
_cell_length_b 13.2911(16)
_cell_length_c 16.3160(17)
_cell_measurement_reflns_used 124
_cell_measurement_temperature 293(2)
_cell_measurement_theta_max 25
_cell_measurement_theta_min 3
_cell_volume 1236.1(2)
_computing_cell_refinement 'DIRAX (Duisenberg,1992; Duisenberg et al., 2003)'
_computing_data_collection 'COLLECT (Nonius, 2002)'
_computing_data_reduction 'EVAL (Nonius, 2002; Duisenberg et al., 2000)'
_computing_molecular_graphics 'ORTEP-3 (Farrugia, 2012)'
_computing_publication_material 'WinGX (Farrugia, 2012) and publCIF (Westrip, 2010)'
_computing_structure_refinement 'SHELXL-2014/7 (Sheldrick, 2014)'
_computing_structure_solution 'SIR2014 (Burla et al., 2015)'
_diffrn_ambient_temperature 293(2)
_diffrn_measured_fraction_theta_full 0.995
_diffrn_measured_fraction_theta_max 0.993
_diffrn_measurement_device_type 'Bruker-Nonius KappaCCD'
_diffrn_measurement_method '\f scans and \w scans'
_diffrn_radiation_type MoK\a
_diffrn_radiation_wavelength 0.71073
_diffrn_reflns_av_R_equivalents 0.1138
_diffrn_reflns_av_unetI/netI 0.0693
_diffrn_reflns_laue_measured_fraction_full 0.995
_diffrn_reflns_laue_measured_fraction_max 0.993
_diffrn_reflns_limit_h_max 7
_diffrn_reflns_limit_h_min -6
_diffrn_reflns_limit_k_max 17
_diffrn_reflns_limit_k_min -16
_diffrn_reflns_limit_l_max 21
_diffrn_reflns_limit_l_min -21
_diffrn_reflns_number 15019
_diffrn_reflns_point_group_measured_fraction_full 0.994
_diffrn_reflns_point_group_measured_fraction_max 0.993
_diffrn_reflns_theta_full 25.242
_diffrn_reflns_theta_max 27.510
_diffrn_reflns_theta_min 3.786
_diffrn_source 'fine-focus sealed tube'
_exptl_absorpt_coefficient_mu 0.402
_exptl_absorpt_correction_T_max 0.879
_exptl_absorpt_correction_T_min 0.808
_exptl_absorpt_correction_type multi-scan
_exptl_absorpt_process_details 'SADABS (Sheldrick, 2008)'
_exptl_crystal_colour white
_exptl_crystal_density_diffrn 1.367
_exptl_crystal_description block
_exptl_crystal_F_000 528
_exptl_crystal_size_max 0.250
_exptl_crystal_size_mid 0.125
_exptl_crystal_size_min 0.025
_refine_diff_density_max 0.163
_refine_diff_density_min -0.206
_refine_diff_density_rms 0.051
_refine_ls_abs_structure_details
;
 Flack x determined using 604 quotients [(I+)-(I-)]/[(I+)+(I-)]
 (Parsons, Flack and Wagner, Acta Cryst. B69 (2013) 249-259).
;
_refine_ls_abs_structure_Flack -0.01(9)
_refine_ls_extinction_method none
_refine_ls_goodness_of_fit_ref 0.969
_refine_ls_hydrogen_treatment mixed
_refine_ls_matrix_type full
_refine_ls_number_parameters 157
_refine_ls_number_reflns 2829
_refine_ls_number_restraints 0
_refine_ls_restrained_S_all 0.969
_refine_ls_R_factor_all 0.0846
_refine_ls_R_factor_gt 0.0481
_refine_ls_shift/su_max 0.000
_refine_ls_shift/su_mean 0.000
_refine_ls_structure_factor_coef Fsqd
_refine_ls_weighting_details 'w=1/[\s^2^(Fo^2^)+(0.0625P)^2^] where P=(Fo^2^+2Fc^2^)/3'
_refine_ls_weighting_scheme calc
_refine_ls_wR_factor_gt 0.1037
_refine_ls_wR_factor_ref 0.1228
_reflns_Friedel_coverage 0.706
_reflns_friedel_fraction_full 0.993
_reflns_friedel_fraction_max 0.992
_reflns_number_gt 1948
_reflns_number_total 2829
_reflns_threshold_expression 'I > 2\s(I)'
_cod_data_source_file c6ra01329e2.cif
_cod_data_source_block shelx
_cod_database_code 7224188
_shelx_shelxl_version_number 2014/7
_shelx_space_group_comment
;
The symmetry employed for this shelxl refinement is uniquely defined
by the following loop, which should always be used as a source of
symmetry information in preference to the above space-group names.
They are only intended as comments.
;
_shelx_estimated_absorpt_t_min 0.906
_shelx_estimated_absorpt_t_max 0.990

loop_
_space_group_symop_operation_xyz
'x, y, z'
'-x+1/2, -y, z+1/2'
'x+1/2, -y+1/2, -z'
'-x, y+1/2, -z+1/2'

loop_
_atom_site_label
_atom_site_type_symbol
_atom_site_fract_x
_atom_site_fract_y
_atom_site_fract_z
_atom_site_U_iso_or_equiv
_atom_site_adp_type
_atom_site_occupancy
_atom_site_site_symmetry_order
_atom_site_calc_flag
_atom_site_refinement_flags_posn
_atom_site_refinement_flags_adp
S1 S 0.0994(2) 0.11137(9) 0.22447(7) 0.0539(3) Uani 1 1 d . .
S2 S -0.3030(3) 0.02626(11) 0.13206(9) 0.0710(4) Uani 1 1 d . .
C1 C -0.1476(7) 0.2258(3) 0.1261(2) 0.0452(10) Uani 1 1 d . .
C2 C 0.1854(7) 0.2389(3) 0.2149(2) 0.0463(9) Uani 1 1 d . .
C3 C 0.3660(8) 0.2842(4) 0.2545(2) 0.0489(10) Uani 1 1 d . .
C4 C 0.5274(7) 0.2474(4) 0.3167(2) 0.0475(10) Uani 1 1 d . .
C5 C 0.0325(8) 0.3907(4) 0.1334(3) 0.0545(11) Uani 1 1 d . .
H5 H 0.1478 0.4338 0.1532 0.065 Uiso 1 1 calc R U
C6 C 0.0273(8) 0.2889(3) 0.1572(3) 0.0446(10) Uani 1 1 d . .
C7 C -0.1339(8) 0.1223(3) 0.1563(2) 0.0493(10) Uani 1 1 d . .
C8 C 0.7145(8) 0.3118(4) 0.3392(3) 0.0553(11) Uani 1 1 d . .
H8 H 0.7313 0.3738 0.3134 0.066 Uiso 1 1 calc R U
C9 C 0.6677(9) 0.1293(4) 0.4186(3) 0.0594(12) Uani 1 1 d . .
H9 H 0.6519 0.0680 0.4455 0.071 Uiso 1 1 calc R U
C10 C -0.1387(9) 0.4257(4) 0.0794(3) 0.0588(12) Uani 1 1 d . .
H10 H -0.1365 0.4928 0.0632 0.071 Uiso 1 1 calc R U
C11 C -0.3115(9) 0.3627(4) 0.0494(3) 0.0587(12) Uani 1 1 d . .
H11 H -0.4239 0.3879 0.0135 0.070 Uiso 1 1 calc R U
C12 C -0.3186(8) 0.2626(4) 0.0724(3) 0.0533(11) Uani 1 1 d . .
H12 H -0.4354 0.2203 0.0524 0.064 Uiso 1 1 calc R U
C13 C 0.8492(9) 0.1933(4) 0.4392(3) 0.0626(13) Uani 1 1 d . .
H13 H 0.9554 0.1754 0.4799 0.075 Uiso 1 1 calc R U
C14 C 0.5098(8) 0.1558(4) 0.3584(3) 0.0559(11) Uani 1 1 d . .
H14 H 0.3888 0.1118 0.3451 0.067 Uiso 1 1 calc R U
C15 C 0.8718(9) 0.2836(4) 0.3990(3) 0.0607(13) Uani 1 1 d . .
H15 H 0.9953 0.3262 0.4123 0.073 Uiso 1 1 calc R U
H100 H 0.378(9) 0.363(4) 0.243(3) 0.073 Uiso 1 1 d . U

loop_
_atom_site_aniso_label
_atom_site_aniso_U_11
_atom_site_aniso_U_22
_atom_site_aniso_U_33
_atom_site_aniso_U_23
_atom_site_aniso_U_13
_atom_site_aniso_U_12
S1 0.0569(6) 0.0467(6) 0.0583(6) 0.0026(5) -0.0036(6) -0.0033(5)
S2 0.0771(9) 0.0592(8) 0.0767(9) 0.0002(6) -0.0090(7) -0.0224(7)
C1 0.044(2) 0.049(2) 0.043(2) -0.0042(18) 0.0077(19) -0.0007(18)
C2 0.046(2) 0.049(2) 0.044(2) -0.0016(18) 0.008(2) 0.0008(19)
C3 0.046(2) 0.055(3) 0.045(2) -0.0036(19) 0.0065(18) 0.000(2)
C4 0.043(2) 0.057(3) 0.043(2) -0.004(2) 0.0053(18) 0.001(2)
C5 0.059(3) 0.050(2) 0.055(2) -0.001(2) 0.001(2) -0.003(2)
C6 0.046(2) 0.047(2) 0.041(2) -0.0028(17) 0.0085(17) -0.0004(18)
C7 0.052(3) 0.052(2) 0.044(2) -0.0054(19) 0.0055(19) -0.003(2)
C8 0.054(3) 0.056(3) 0.056(3) -0.005(2) 0.007(2) -0.006(2)
C9 0.062(3) 0.063(3) 0.053(3) -0.002(2) -0.002(2) 0.007(2)
C10 0.072(3) 0.046(2) 0.058(3) 0.000(2) 0.002(3) 0.007(2)
C11 0.060(3) 0.064(3) 0.052(3) -0.003(2) -0.008(2) 0.013(2)
C12 0.049(2) 0.060(3) 0.050(2) -0.005(2) 0.000(2) -0.001(2)
C13 0.059(3) 0.077(4) 0.051(3) -0.005(2) -0.008(2) 0.011(3)
C14 0.052(3) 0.060(3) 0.056(3) 0.000(2) 0.000(2) -0.004(2)
C15 0.047(3) 0.075(3) 0.060(3) -0.013(2) -0.003(2) -0.007(2)

loop_
_atom_type_symbol
_atom_type_description
_atom_type_scat_dispersion_real
_atom_type_scat_dispersion_imag
_atom_type_scat_source
C C 0.0033 0.0016 'International Tables Vol C Tables 4.2.6.8 and 6.1.1.4'
H H 0.0000 0.0000 'International Tables Vol C Tables 4.2.6.8 and 6.1.1.4'
S S 0.1246 0.1234 'International Tables Vol C Tables 4.2.6.8 and 6.1.1.4'

loop_
_geom_angle_atom_site_label_1
_geom_angle_atom_site_label_2
_geom_angle_atom_site_label_3
_geom_angle
C7 S1 C2 94.3(2)
C6 C1 C12 120.9(4)
C6 C1 C7 113.8(4)
C12 C1 C7 125.2(4)
C3 C2 C6 125.0(4)
C3 C2 S1 126.3(3)
C6 C2 S1 108.7(3)
C2 C3 C4 131.6(4)
C14 C4 C8 117.0(4)
C14 C4 C3 125.9(4)
C8 C4 C3 117.0(4)
C10 C5 C6 118.7(4)
C1 C6 C5 119.4(4)
C1 C6 C2 113.6(4)
C5 C6 C2 127.0(4)
C1 C7 S2 128.0(3)
C1 C7 S1 109.5(3)
S2 C7 S1 122.5(3)
C15 C8 C4 120.6(5)
C14 C9 C13 120.3(5)
C11 C10 C5 121.4(4)
C12 C11 C10 120.5(5)
C11 C12 C1 119.1(4)
C15 C13 C9 119.5(5)
C9 C14 C4 121.5(4)
C13 C15 C8 121.0(5)

loop_
_geom_bond_atom_site_label_1
_geom_bond_atom_site_label_2
_geom_bond_distance
S1 C7 1.740(5)
S1 C2 1.772(4)
S2 C7 1.647(5)
C1 C6 1.398(6)
C1 C12 1.400(6)
C1 C7 1.463(6)
C2 C3 1.357(6)
C2 C6 1.462(6)
C3 C4 1.455(6)
C4 C14 1.397(6)
C4 C8 1.416(6)
C5 C10 1.394(7)
C5 C6 1.408(6)
C8 C15 1.376(7)
C9 C14 1.379(6)
C9 C13 1.381(7)
C10 C11 1.382(7)
C11 C12 1.384(7)
C13 C15 1.373(7)
